data_7710245
loop_
_publ_author_name
'Schoening, Juliane'
'Ganesamoorthy, Chelladurai'
'W\"olper, Christoph'
'Solel, Ephrath'
'Schreiner, Peter R.'
'Schulz, Stephan'

_publ_section_title
;
 Synthesis, electronic nature, and reactivity of selected silylene
 carbonyl complexes
;
_journal_name_full 'Dalton Transactions'
_journal_paper_doi 10.1039/D2DT01335E
_journal_year 2022
_chemical_formula_sum 'C58 H85 Br2 Ga2 N5 Si'
_chemical_formula_weight 1179.65
_space_group_crystal_system monoclinic
_space_group_IT_number 15
_space_group_name_Hall '-C 2yc'
_space_group_name_H-M_alt 'C 1 2/c 1'
_atom_sites_solution_hydrogens mixed
_atom_sites_solution_primary direct
_atom_sites_solution_secondary difmap
_audit_creation_method SHELXL-2017/1
_audit_update_record
;
2022-01-25 deposited with the CCDC.	2022-05-11 downloaded from the CCDC.
;
_cell_angle_alpha 90
_cell_angle_beta 99.872(3)
_cell_angle_gamma 90
_cell_formula_units_Z 4
_cell_length_a 23.796(3)
_cell_length_b 10.9213(12)
_cell_length_c 23.597(3)
_cell_measurement_reflns_used 9984
_cell_measurement_temperature 100(2)
_cell_measurement_theta_max 80.27
_cell_measurement_theta_min 3.80
_cell_volume 6041.7(13)
_computing_cell_refinement 'Bruker APEX3(v2017.3-0)'
_computing_data_collection 'Bruker APEX3(v2017.3-0)'
_computing_data_reduction 'Bruker APEX3(v2017.3-0)'
_computing_molecular_graphics 'ORTEP/PLATON (Spek)'
_computing_publication_material 'BRUKER AXS SHELXTL (c) 2008 / Vers. 2008/4'
_computing_structure_refinement 'SHELXL-2017/1 (Sheldrick, 2017)'
_computing_structure_solution 'Bruker APEX3(v2017.3-0)'
_diffrn_ambient_temperature 100(2)
_diffrn_detector_area_resol_mean 7.3910
_diffrn_measured_fraction_theta_full 1.000
_diffrn_measured_fraction_theta_max 0.995
_diffrn_measurement_device_type 'Bruker D8 Venture (Photon II detector)'
_diffrn_measurement_method 'Data collection strategy APEX 3/Queen'
_diffrn_radiation_monochromator 'multilayer mirror'
_diffrn_radiation_type CuK\a
_diffrn_radiation_wavelength 1.54178
_diffrn_reflns_av_R_equivalents 0.0540
_diffrn_reflns_av_unetI/netI 0.0228
_diffrn_reflns_Laue_measured_fraction_full 1.000
_diffrn_reflns_Laue_measured_fraction_max 0.995
_diffrn_reflns_limit_h_max 30
_diffrn_reflns_limit_h_min -26
_diffrn_reflns_limit_k_max 13
_diffrn_reflns_limit_k_min -13
_diffrn_reflns_limit_l_max 30
_diffrn_reflns_limit_l_min -30
_diffrn_reflns_number 89420
_diffrn_reflns_point_group_measured_fraction_full 1.000
_diffrn_reflns_point_group_measured_fraction_max 0.995
_diffrn_reflns_theta_full 67.679
_diffrn_reflns_theta_max 80.635
_diffrn_reflns_theta_min 3.771
_diffrn_source 'micro-focus sealed tube'
_diffrn_source_type 'INCOATEC I\mS 3.0'
_exptl_absorpt_coefficient_mu 3.117
_exptl_absorpt_correction_T_max 0.75
_exptl_absorpt_correction_T_min 0.61
_exptl_absorpt_correction_type multi-scan
_exptl_absorpt_process_details
; 
 SADABS
 R.H. Blessing, Acta Cryst. (1995) A51 33-38 
;
_exptl_crystal_colour colourless
_exptl_crystal_density_diffrn 1.297
_exptl_crystal_description block
_exptl_crystal_F_000 2456
_exptl_crystal_size_max 0.309
_exptl_crystal_size_mid 0.148
_exptl_crystal_size_min 0.111
_refine_diff_density_max 0.334
_refine_diff_density_min -0.526
_refine_diff_density_rms 0.076
_refine_ls_extinction_method none
_refine_ls_goodness_of_fit_ref 1.370
_refine_ls_hydrogen_treatment mixed
_refine_ls_matrix_type full
_refine_ls_number_parameters 450
_refine_ls_number_reflns 6604
_refine_ls_number_restraints 140
_refine_ls_restrained_S_all 1.357
_refine_ls_R_factor_all 0.0395
_refine_ls_R_factor_gt 0.0393
_refine_ls_shift/su_max 0.001
_refine_ls_shift/su_mean 0.000
_refine_ls_structure_factor_coef Fsqd
_refine_ls_weighting_details 'w=1/[\s^2^(Fo^2^)+25.8204P] where P=(Fo^2^+2Fc^2^)/3'
_refine_ls_weighting_scheme calc
_refine_ls_wR_factor_gt 0.0977
_refine_ls_wR_factor_ref 0.0978
_reflns_Friedel_coverage 0.000
_reflns_number_gt 6567
_reflns_number_total 6604
_reflns_threshold_expression 'I > 2\s(I)'
_cod_data_source_file d2dt01335e2.cif
_cod_data_source_block jus_165m
_cod_depositor_comments
;
The following automatic conversions were performed:

data item '_atom_sites_solution_secondary' value 'diffmap' was
changed to 'difmap'.

Automatic conversion script
Id: cif_fix_values 7556 2019-12-06 15:28:31Z antanas 
;
_cod_original_cell_volume 6041.8(11)
_cod_original_sg_symbol_H-M 'C 2/c'
_cod_database_code 7710245
_shelx_shelxl_version_number 2017/1
_shelx_space_group_comment
;
The symmetry employed for this shelxl refinement is uniquely defined
by the following loop, which should always be used as a source of
symmetry information in preference to the above space-group names.
They are only intended as comments.
;
_shelx_estimated_absorpt_t_min 0.446
_shelx_estimated_absorpt_t_max 0.724

loop_
_space_group_symop_operation_xyz
'x, y, z'
'-x, y, -z+1/2'
'x+1/2, y+1/2, z'
'-x+1/2, y+1/2, -z+1/2'
'-x, -y, -z'
'x, -y, z-1/2'
'-x+1/2, -y+1/2, -z'
'x+1/2, -y+1/2, z-1/2'

loop_
_atom_site_label
_atom_site_type_symbol
_atom_site_fract_x
_atom_site_fract_y
_atom_site_fract_z
_atom_site_U_iso_or_equiv
_atom_site_adp_type
_atom_site_occupancy
_atom_site_site_symmetry_order
_atom_site_calc_flag
_atom_site_refinement_flags_posn
_atom_site_refinement_flags_adp
_atom_site_refinement_flags_occupancy
_atom_site_disorder_assembly
_atom_site_disorder_group
Br1 Br 0.46651(2) 0.56920(3) 0.14175(2) 0.02416(9) Uani 1 1 d . . . . .
Ga1 Ga 0.49823(2) 0.36248(3) 0.15815(2) 0.01863(9) Uani 1 1 d . . . . .
Si1 Si 0.48533(6) 0.26712(14) 0.24888(8) 0.0200(4) Uani 0.5 1 d . . P A -3
H1 H 0.527(3) 0.168(6) 0.253(3) 0.024(17) Uiso 0.5 1 d . . P B -3
N3 N 0.4197(3) 0.1984(7) 0.2427(3) 0.0382(15) Uani 0.5 1 d . . P A -3
H4 H 0.397(5) 0.255(10) 0.249(5) 0.07(3) Uiso 0.5 1 d . . P C -3
H3 H 0.412(5) 0.150(11) 0.216(5) 0.08(4) Uiso 0.5 1 d . . P D -3
N1 N 0.56706(10) 0.3610(2) 0.12333(11) 0.0243(5) Uani 1 1 d . . . . .
N2 N 0.45017(10) 0.2761(2) 0.09420(10) 0.0201(5) Uani 1 1 d . . . . .
C1 C 0.56094(13) 0.3716(3) 0.06616(14) 0.0281(6) Uani 1 1 d . . . . .
C2 C 0.50956(14) 0.3497(3) 0.02910(13) 0.0282(6) Uani 1 1 d . . . . .
H2 H 0.508024 0.376322 -0.009456 0.034 Uiso 1 1 calc R U . . .
C3 C 0.46032(13) 0.2941(3) 0.04110(12) 0.0237(6) Uani 1 1 d . . . . .
C4 C 0.61186(18) 0.4064(4) 0.0393(2) 0.0509(11) Uani 1 1 d . . . . .
H4A H 0.601049 0.406259 -0.002660 0.076 Uiso 1 1 calc R U . . .
H4B H 0.642649 0.347191 0.050834 0.076 Uiso 1 1 calc R U . . .
H4C H 0.624953 0.488365 0.052378 0.076 Uiso 1 1 calc R U . . .
C5 C 0.41748(16) 0.2501(4) -0.00960(14) 0.0367(8) Uani 1 1 d . . . . .
H5A H 0.430626 0.272051 -0.045419 0.055 Uiso 1 1 calc R U . . .
H5B H 0.380472 0.288778 -0.008740 0.055 Uiso 1 1 calc R U . . .
H5C H 0.413554 0.160971 -0.007521 0.055 Uiso 1 1 calc R U . . .
C6 C 0.6223(6) 0.3593(14) 0.1647(4) 0.021(2) Uani 0.5 1 d . U P E 1
C7 C 0.6490(3) 0.2470(7) 0.1778(3) 0.0291(14) Uani 0.5 1 d . . P E 1
C8 C 0.7055(4) 0.2477(9) 0.2075(4) 0.040(2) Uani 0.5 1 d . . P E 1
H8 H 0.724558 0.172055 0.216603 0.048 Uiso 0.5 1 calc R U P E 1
C9 C 0.7340(7) 0.3562(16) 0.2238(7) 0.035(3) Uani 0.5 1 d . . P E 1
H9 H 0.772656 0.354679 0.242548 0.042 Uiso 0.5 1 calc R U P E 1
C10 C 0.7059(12) 0.466(2) 0.2126(12) 0.028(3) Uani 0.5 1 d . . P E 1
H10 H 0.722300 0.542282 0.226096 0.034 Uiso 0.5 1 calc R U P E 1
C11 C 0.6495(12) 0.456(2) 0.1787(13) 0.027(4) Uani 0.5 1 d . . P E 1
C12 C 0.6186(3) 0.1261(6) 0.1630(4) 0.0368(15) Uani 0.5 1 d . . P E 1
H12 H 0.576752 0.142294 0.158621 0.044 Uiso 0.5 1 calc R U P E 1
C13 C 0.6300(6) 0.0779(11) 0.1062(5) 0.060(3) Uani 0.5 1 d . . P E 1
H13A H 0.615159 0.135807 0.075586 0.090 Uiso 0.5 1 calc R U P E 1
H13B H 0.611033 -0.001462 0.098248 0.090 Uiso 0.5 1 calc R U P E 1
H13C H 0.671173 0.067843 0.107920 0.090 Uiso 0.5 1 calc R U P E 1
C14 C 0.6334(4) 0.0309(7) 0.2104(4) 0.049(2) Uani 0.5 1 d . . P E 1
H14A H 0.605144 -0.035119 0.204586 0.073 Uiso 0.5 1 calc R U P E 1
H14B H 0.633260 0.069460 0.247871 0.073 Uiso 0.5 1 calc R U P E 1
H14C H 0.671365 -0.002771 0.209198 0.073 Uiso 0.5 1 calc R U P E 1
C6' C 0.6262(6) 0.3555(13) 0.1486(4) 0.0177(19) Uani 0.5 1 d . U P E 2
C7' C 0.6555(3) 0.2423(7) 0.1498(3) 0.0313(14) Uani 0.5 1 d . . P E 2
C8' C 0.7106(4) 0.2363(9) 0.1807(4) 0.0378(19) Uani 0.5 1 d . . P E 2
H8' H 0.731096 0.161556 0.181471 0.045 Uiso 0.5 1 calc R U P E 2
C9' C 0.7355(8) 0.3331(17) 0.2094(7) 0.038(3) Uani 0.5 1 d . . P E 2
H9' H 0.772737 0.324950 0.231282 0.045 Uiso 0.5 1 calc R U P E 2
C10' C 0.7078(14) 0.445(2) 0.2077(14) 0.035(4) Uani 0.5 1 d . . P E 2
H10' H 0.728951 0.510733 0.227242 0.042 Uiso 0.5 1 calc R U P E 2
C11' C 0.6517(12) 0.472(2) 0.1802(11) 0.024(3) Uani 0.5 1 d . . P E 2
C12' C 0.6298(4) 0.1283(9) 0.1198(6) 0.051(2) Uani 0.5 1 d . . P E 2
H12' H 0.588609 0.145001 0.104802 0.061 Uiso 0.5 1 calc R U P E 2
C13' C 0.6594(5) 0.0996(10) 0.0677(5) 0.070(3) Uani 0.5 1 d . . P E 2
H13D H 0.642871 0.025192 0.048494 0.105 Uiso 0.5 1 calc R U P E 2
H13E H 0.700324 0.087253 0.081148 0.105 Uiso 0.5 1 calc R U P E 2
H13F H 0.653799 0.168282 0.040601 0.105 Uiso 0.5 1 calc R U P E 2
C14' C 0.6333(6) 0.0179(8) 0.1572(6) 0.078(4) Uani 0.5 1 d . . P E 2
H14D H 0.611851 -0.049313 0.136059 0.118 Uiso 0.5 1 calc R U P E 2
H14E H 0.617033 0.036623 0.191644 0.118 Uiso 0.5 1 calc R U P E 2
H14F H 0.673298 -0.006338 0.168520 0.118 Uiso 0.5 1 calc R U P E 2
C15 C 0.62264(13) 0.5895(3) 0.17157(13) 0.0269(6) Uani 1 1 d . . . . .
H15 H 0.586422 0.583204 0.143121 0.032 Uiso 0.5 1 calc R U P E 1
H15' H 0.586829 0.578548 0.142929 0.032 Uiso 0.5 1 calc R U P E 2
C16 C 0.66082(14) 0.6824(3) 0.14744(15) 0.0344(7) Uani 1 1 d . . . . .
H16A H 0.671533 0.649860 0.112076 0.052 Uiso 1 1 calc R U . . .
H16B H 0.695292 0.697084 0.175887 0.052 Uiso 1 1 calc R U . . .
H16C H 0.640020 0.759490 0.138950 0.052 Uiso 1 1 calc R U . . .
C17 C 0.60680(16) 0.6368(4) 0.22784(15) 0.0384(8) Uani 1 1 d . . . . .
H17A H 0.586252 0.714601 0.220705 0.058 Uiso 1 1 calc R U . . .
H17B H 0.641582 0.649460 0.256130 0.058 Uiso 1 1 calc R U . . .
H17C H 0.582407 0.576740 0.242705 0.058 Uiso 1 1 calc R U . . .
C18 C 0.40135(13) 0.2028(3) 0.10191(13) 0.0273(6) Uani 1 1 d . . . . .
C19 C 0.40871(17) 0.0769(3) 0.11366(19) 0.0441(9) Uani 1 1 d . . . . .
C20 C 0.3610(2) 0.0077(4) 0.1203(2) 0.0527(11) Uani 1 1 d . . . . .
H20 H 0.365285 -0.077660 0.127495 0.063 Uiso 1 1 calc R U . . .
C21 C 0.30841(18) 0.0596(4) 0.11657(19) 0.0519(11) Uani 1 1 d . . . . .
H21 H 0.276435 0.010857 0.121176 0.062 Uiso 1 1 calc R U . . .
C22 C 0.30203(15) 0.1835(4) 0.10608(17) 0.0406(8) Uani 1 1 d . . . . .
H22 H 0.265391 0.219369 0.104288 0.049 Uiso 1 1 calc R U . . .
C23 C 0.34734(13) 0.2574(3) 0.09808(14) 0.0297(7) Uani 1 1 d . . . . .
C24 C 0.4635(4) 0.0098(8) 0.1053(5) 0.032(2) Uani 0.5 1 d . . P F 2
H24 H 0.493068 0.072698 0.101228 0.038 Uiso 0.5 1 calc R U P F 2
C25 C 0.4587(5) -0.0783(9) 0.0540(5) 0.052(2) Uani 0.5 1 d . . P F 2
H25A H 0.447051 -0.032665 0.018196 0.078 Uiso 0.5 1 calc R U P F 2
H25B H 0.430316 -0.141511 0.057554 0.078 Uiso 0.5 1 calc R U P F 2
H25C H 0.495836 -0.116946 0.053624 0.078 Uiso 0.5 1 calc R U P F 2
C26 C 0.4832(7) -0.0605(12) 0.1606(6) 0.044(3) Uani 0.5 1 d . . P F 2
H26A H 0.518875 -0.103409 0.158058 0.066 Uiso 0.5 1 calc R U P F 2
H26B H 0.453963 -0.120258 0.166319 0.066 Uiso 0.5 1 calc R U P F 2
H26C H 0.489540 -0.003396 0.193078 0.066 Uiso 0.5 1 calc R U P F 2
C24' C 0.4695(5) 0.0189(10) 0.1303(4) 0.035(2) Uani 0.5 1 d . . P F 1
H24' H 0.497025 0.085943 0.144509 0.042 Uiso 0.5 1 calc R U P F 1
C25' C 0.4836(6) -0.0281(12) 0.0731(5) 0.070(3) Uani 0.5 1 d . . P F 1
H25D H 0.452935 -0.082238 0.054765 0.105 Uiso 0.5 1 calc R U P F 1
H25E H 0.519599 -0.073630 0.080326 0.105 Uiso 0.5 1 calc R U P F 1
H25F H 0.487184 0.041389 0.047733 0.105 Uiso 0.5 1 calc R U P F 1
C26' C 0.4765(11) -0.0840(17) 0.1761(7) 0.056(4) Uani 0.5 1 d . . P F 1
H26D H 0.516302 -0.111633 0.183548 0.084 Uiso 0.5 1 calc R U P F 1
H26E H 0.451639 -0.152875 0.161978 0.084 Uiso 0.5 1 calc R U P F 1
H26F H 0.466089 -0.052625 0.211811 0.084 Uiso 0.5 1 calc R U P F 1
C27 C 0.33666(13) 0.3929(3) 0.08683(14) 0.0293(7) Uani 1 1 d . . . . .
H27 H 0.372592 0.430118 0.078052 0.035 Uiso 1 1 calc R U . . .
C28 C 0.32247(15) 0.4555(4) 0.14080(16) 0.0412(9) Uani 1 1 d . . . . .
H28A H 0.320341 0.544290 0.134751 0.062 Uiso 1 1 calc R U . . .
H28B H 0.352308 0.436883 0.173739 0.062 Uiso 1 1 calc R U . . .
H28C H 0.285690 0.425398 0.148416 0.062 Uiso 1 1 calc R U . . .
C29 C 0.28895(14) 0.4165(4) 0.03517(16) 0.0400(8) Uani 1 1 d . . . . .
H29A H 0.297680 0.373108 0.001379 0.060 Uiso 1 1 calc R U . . .
H29B H 0.286199 0.504529 0.027136 0.060 Uiso 1 1 calc R U . . .
H29C H 0.252585 0.386866 0.044096 0.060 Uiso 1 1 calc R U . . .

loop_
_atom_site_aniso_label
_atom_site_aniso_U_11
_atom_site_aniso_U_22
_atom_site_aniso_U_33
_atom_site_aniso_U_23
_atom_site_aniso_U_13
_atom_site_aniso_U_12
Br1 0.02305(15) 0.02007(15) 0.02951(16) -0.00098(12) 0.00491(11) 0.00139(11)
Ga1 0.02333(17) 0.01776(17) 0.01400(16) 0.00094(12) 0.00093(12) -0.00153(13)
Si1 0.0271(11) 0.0187(6) 0.0141(6) -0.0001(6) 0.0034(10) -0.0008(5)
N3 0.045(4) 0.046(4) 0.024(3) -0.010(3) 0.008(3) -0.020(3)
N1 0.0181(11) 0.0213(12) 0.0330(13) 0.0032(10) 0.0030(10) 0.0023(9)
N2 0.0205(11) 0.0222(12) 0.0173(11) -0.0027(9) 0.0026(9) -0.0020(9)
C1 0.0298(15) 0.0216(15) 0.0373(17) 0.0016(13) 0.0180(13) 0.0044(12)
C2 0.0405(17) 0.0274(15) 0.0193(14) 0.0040(12) 0.0120(12) 0.0083(13)
C3 0.0304(15) 0.0236(14) 0.0160(13) -0.0006(11) 0.0007(11) 0.0071(12)
C4 0.046(2) 0.047(2) 0.070(3) -0.008(2) 0.039(2) -0.0080(18)
C5 0.0424(19) 0.044(2) 0.0207(15) -0.0102(14) -0.0044(13) 0.0081(16)
C6 0.017(3) 0.034(3) 0.015(5) 0.007(4) 0.008(4) 0.003(2)
C7 0.024(3) 0.033(3) 0.029(4) 0.008(3) 0.004(3) 0.004(2)
C8 0.029(4) 0.041(4) 0.045(5) 0.012(4) -0.006(4) 0.006(3)
C9 0.021(4) 0.046(6) 0.034(8) 0.004(4) -0.008(5) 0.006(4)
C10 0.021(5) 0.041(7) 0.023(6) 0.009(6) 0.000(4) 0.006(5)
C11 0.020(6) 0.030(5) 0.031(8) 0.015(5) 0.000(5) 0.005(4)
C12 0.032(3) 0.028(3) 0.049(4) 0.004(3) 0.001(3) 0.009(3)
C13 0.092(8) 0.048(6) 0.038(4) -0.003(4) 0.007(5) -0.003(6)
C14 0.060(5) 0.031(4) 0.054(5) 0.008(3) 0.005(4) 0.002(3)
C6' 0.016(3) 0.024(3) 0.015(5) 0.010(4) 0.009(4) 0.002(2)
C7' 0.027(3) 0.032(3) 0.037(4) 0.011(3) 0.012(3) 0.010(2)
C8' 0.028(3) 0.040(4) 0.047(5) 0.011(4) 0.010(4) 0.014(3)
C9' 0.029(4) 0.051(7) 0.031(8) 0.014(4) 0.002(4) 0.012(4)
C10' 0.029(6) 0.043(7) 0.032(7) 0.000(5) -0.003(5) -0.003(5)
C11' 0.023(5) 0.031(7) 0.017(6) 0.007(4) 0.002(4) -0.012(4)
C12' 0.029(4) 0.032(5) 0.090(8) -0.004(4) 0.008(4) 0.015(3)
C13' 0.081(7) 0.066(7) 0.059(6) -0.013(5) 0.001(5) 0.009(6)
C14' 0.117(10) 0.026(4) 0.105(9) -0.001(5) 0.054(8) 0.007(5)
C15 0.0230(14) 0.0328(17) 0.0230(14) 0.0050(12) -0.0017(11) -0.0035(12)
C16 0.0281(16) 0.0405(19) 0.0310(16) 0.0067(14) -0.0054(13) -0.0110(14)
C17 0.0401(19) 0.043(2) 0.0316(17) -0.0027(15) 0.0063(14) -0.0053(16)
C18 0.0279(15) 0.0282(16) 0.0263(15) -0.0066(12) 0.0061(12) -0.0090(12)
C19 0.044(2) 0.0271(18) 0.063(3) -0.0039(17) 0.0141(18) -0.0069(16)
C20 0.060(3) 0.033(2) 0.067(3) 0.0027(19) 0.016(2) -0.0168(19)
C21 0.045(2) 0.058(3) 0.054(2) 0.001(2) 0.0112(18) -0.028(2)
C22 0.0296(17) 0.049(2) 0.043(2) -0.0051(17) 0.0077(15) -0.0145(16)
C23 0.0262(15) 0.0375(18) 0.0252(15) -0.0064(13) 0.0033(12) -0.0079(13)
C24 0.035(4) 0.020(4) 0.037(6) -0.007(5) -0.004(5) 0.001(3)
C25 0.062(6) 0.040(5) 0.056(6) -0.009(4) 0.017(5) 0.004(4)
C26 0.064(8) 0.019(6) 0.044(8) -0.006(6) -0.007(6) 0.015(5)
C24' 0.062(6) 0.029(4) 0.014(4) -0.011(4) 0.006(4) -0.003(4)
C25' 0.117(11) 0.061(7) 0.033(5) -0.007(5) 0.013(6) 0.023(7)
C26' 0.097(9) 0.032(7) 0.043(8) 0.013(5) 0.020(6) -0.002(6)
C27 0.0175(13) 0.0386(18) 0.0317(16) -0.0066(14) 0.0036(12) -0.0014(12)
C28 0.0315(17) 0.052(2) 0.041(2) -0.0141(17) 0.0108(15) -0.0006(16)
C29 0.0233(15) 0.053(2) 0.041(2) -0.0041(17) -0.0013(14) 0.0026(15)

loop_
_atom_type_symbol
_atom_type_description
_atom_type_scat_dispersion_real
_atom_type_scat_dispersion_imag
_atom_type_scat_source
C C 0.0181 0.0091 'International Tables Vol C Tables 4.2.6.8 and 6.1.1.4'
H H 0.0000 0.0000 'International Tables Vol C Tables 4.2.6.8 and 6.1.1.4'
Br Br -0.6763 1.2805 'International Tables Vol C Tables 4.2.6.8 and 6.1.1.4'
Ga Ga -1.2846 0.7763 'International Tables Vol C Tables 4.2.6.8 and 6.1.1.4'
N N 0.0311 0.0180 'International Tables Vol C Tables 4.2.6.8 and 6.1.1.4'
Si Si 0.2541 0.3302 'International Tables Vol C Tables 4.2.6.8 and 6.1.1.4'

loop_
_geom_angle_atom_site_label_1
_geom_angle_atom_site_label_2
_geom_angle_atom_site_label_3
_geom_angle
_geom_angle_site_symmetry_1
_geom_angle_site_symmetry_3
_geom_angle_publ_flag
N1 Ga1 N2 95.30(10) . . ?
N1 Ga1 Br1 101.76(7) . . ?
N2 Ga1 Br1 101.69(7) . . ?
N1 Ga1 Si1 127.17(8) . . ?
N2 Ga1 Si1 108.83(8) . . ?
Br1 Ga1 Si1 117.39(4) . . ?
N3 Si1 Ga1 111.1(2) . . ?
C1 N1 C6' 110.7(4) . . ?
C1 N1 C6 126.2(4) . . ?
C1 N1 Ga1 118.0(2) . . ?
C6' N1 Ga1 131.3(4) . . ?
C6 N1 Ga1 115.6(4) . . ?
C3 N2 C18 118.6(2) . . ?
C3 N2 Ga1 118.3(2) . . ?
C18 N2 Ga1 122.78(18) . . ?
N1 C1 C2 123.3(3) . . ?
N1 C1 C4 119.3(3) . . ?
C2 C1 C4 117.4(3) . . ?
C3 C2 C1 128.7(3) . . ?
N2 C3 C2 123.5(3) . . ?
N2 C3 C5 119.4(3) . . ?
C2 C3 C5 117.1(3) . . ?
C11 C6 C7 119.3(17) . . ?
C11 C6 N1 121.1(17) . . ?
C7 C6 N1 118.1(11) . . ?
C6 C7 C8 117.8(9) . . ?
C6 C7 C12 122.4(8) . . ?
C8 C7 C12 119.8(7) . . ?
C9 C8 C7 121.6(11) . . ?
C10 C9 C8 119.5(17) . . ?
C9 C10 C11 115(2) . . ?
C6 C11 C10 127(2) . . ?
C6 C11 C15 124(2) . . ?
C10 C11 C15 108.0(18) . . ?
C13 C12 C7 111.0(8) . . ?
C13 C12 C14 111.1(7) . . ?
C7 C12 C14 112.6(6) . . ?
C7' C6' N1 119.3(10) . . ?
C7' C6' C11' 124.0(15) . . ?
N1 C6' C11' 116.2(15) . . ?
C8' C7' C6' 117.9(9) . . ?
C8' C7' C12' 118.6(7) . . ?
C6' C7' C12' 123.5(8) . . ?
C9' C8' C7' 121.7(11) . . ?
C8' C9' C10' 121.0(19) . . ?
C9' C10' C11' 127(2) . . ?
C10' C11' C15 129.7(19) . . ?
C10' C11' C6' 108(2) . . ?
C15 C11' C6' 121(2) . . ?
C14' C12' C7' 114.4(10) . . ?
C14' C12' C13' 108.7(9) . . ?
C7' C12' C13' 109.6(8) . . ?
C11' C15 C17 111.0(11) . . ?
C11' C15 C16 109.7(10) . . ?
C17 C15 C16 110.4(3) . . ?
C17 C15 C11 111.9(11) . . ?
C16 C15 C11 113.0(11) . . ?
C23 C18 C19 120.6(3) . . ?
C23 C18 N2 120.1(3) . . ?
C19 C18 N2 119.3(3) . . ?
C20 C19 C18 118.4(4) . . ?
C20 C19 C24 118.7(5) . . ?
C18 C19 C24 121.3(5) . . ?
C20 C19 C24' 119.2(5) . . ?
C18 C19 C24' 121.5(5) . . ?
C21 C20 C19 121.6(4) . . ?
C20 C21 C22 119.4(4) . . ?
C21 C22 C23 122.1(4) . . ?
C22 C23 C18 117.9(3) . . ?
C22 C23 C27 118.7(3) . . ?
C18 C23 C27 123.3(3) . . ?
C26 C24 C25 109.3(9) . . ?
C26 C24 C19 106.0(9) . . ?
C25 C24 C19 116.8(7) . . ?
C25' C24' C26' 110.9(11) . . ?
C25' C24' C19 104.2(8) . . ?
C26' C24' C19 116.9(12) . . ?
C23 C27 C28 110.1(3) . . ?
C23 C27 C29 112.4(3) . . ?
C28 C27 C29 110.2(3) . . ?

loop_
_geom_bond_atom_site_label_1
_geom_bond_atom_site_label_2
_geom_bond_distance
_geom_bond_site_symmetry_2
_geom_bond_publ_flag
Br1 Ga1 2.3909(5) . ?
Ga1 N1 1.954(2) . ?
Ga1 N2 1.971(2) . ?
Ga1 Si1 2.4471(19) . ?
Si1 N3 1.716(6) . ?
N1 C1 1.337(4) . ?
N1 C6' 1.433(15) . ?
N1 C6 1.497(15) . ?
N2 C3 1.331(4) . ?
N2 C18 1.447(4) . ?
C1 C2 1.396(5) . ?
C1 C4 1.509(4) . ?
C2 C3 1.391(5) . ?
C3 C5 1.511(4) . ?
C6 C11 1.26(3) . ?
C6 C7 1.391(16) . ?
C7 C8 1.405(11) . ?
C7 C12 1.516(10) . ?
C8 C9 1.387(17) . ?
C9 C10 1.38(2) . ?
C10 C11 1.44(4) . ?
C11 C15 1.59(3) . ?
C12 C13 1.507(13) . ?
C12 C14 1.523(11) . ?
C6' C7' 1.417(15) . ?
C6' C11' 1.55(3) . ?
C7' C8' 1.387(12) . ?
C7' C12' 1.509(14) . ?
C8' C9' 1.338(17) . ?
C9' C10' 1.39(2) . ?
C10' C11' 1.41(5) . ?
C11' C15 1.45(3) . ?
C12' C14' 1.489(15) . ?
C12' C13' 1.549(16) . ?
C15 C17 1.531(5) . ?
C15 C16 1.535(4) . ?
C18 C23 1.406(5) . ?
C18 C19 1.408(5) . ?
C19 C20 1.394(5) . ?
C19 C24 1.537(10) . ?
C19 C24' 1.567(12) . ?
C20 C21 1.363(7) . ?
C21 C22 1.380(6) . ?
C22 C23 1.385(5) . ?
C23 C27 1.517(5) . ?
C24 C26 1.517(16) . ?
C24 C25 1.535(13) . ?
C24' C25' 1.533(11) . ?
C24' C26' 1.549(15) . ?
C27 C28 1.533(5) . ?
C27 C29 1.538(5) . ?
